data_7711457
loop_
_publ_author_name
'Mol\<canov, Lidija'
'\<Senjug, Pavla'
'Bari\<si\'c, Dario'
'Paji\'c, Damir'
'Mol\<canov, Kre\<simir'
'Juri\'c, Marijana'

_publ_section_title
;
 Oxalate-based [CuIICrIII] coordination compounds affected by the
 tridentate ligand, simple anion, and reactant ratio: structural and
 magnetic features
;
_journal_name_full 'Dalton Transactions'
_journal_paper_doi 10.1039/D2DT01949C
_journal_year 2022
_chemical_formula_sum 'C37 H34 Cr Cu2 N6 O20'
_chemical_formula_weight 1061.78
_space_group_IT_number 2
_space_group_name_Hall '-P 1'
_space_group_name_H-M_alt 'P -1'
_symmetry_cell_setting triclinic
_symmetry_space_group_name_Hall '-P 1'
_symmetry_space_group_name_H-M 'P -1'
_atom_sites_solution_hydrogens mixed
_audit_creation_date 2022-08-22T13:49:56-00:00
_audit_creation_method 'WinGX routine CIF_UPDATE'
_audit_update_record
;
2022-09-06 deposited with the CCDC.	2022-10-05 downloaded from the CCDC.
;
_cell_angle_alpha 75.06(12)
_cell_angle_beta 71.12(9)
_cell_angle_gamma 74.93(8)
_cell_formula_units_Z 2
_cell_length_a 12.148(3)
_cell_length_b 13.597(19)
_cell_length_c 13.88(2)
_cell_measurement_reflns_used 25
_cell_measurement_temperature 293(2)
_cell_measurement_theta_max 15.0
_cell_measurement_theta_min 9.0
_cell_volume 2057(4)
_computing_cell_refinement 'CrysAlisPro 1.171.39.46 (Rigaku OD, 2018)'
_computing_data_collection 'CrysAlisPro 1.171.39.46 (Rigaku OD, 2018)'
_computing_data_reduction 'CrysAlisPro 1.171.39.46 (Rigaku OD, 2018)'
_computing_structure_refinement 'SHELXL-2017/1 (Sheldrick, 2017)'
_computing_structure_solution 'SHELXT 2018/2 (Sheldrick, 2018)'
_diffrn_ambient_temperature 293(2)
_diffrn_measured_fraction_theta_full 0.989
_diffrn_measured_fraction_theta_max 0.989
_diffrn_measurement_device_type 'Enraf-Nonius CAD4'
_diffrn_measurement_method '\w scans'
_diffrn_radiation_monochromator graphite
_diffrn_radiation_type MoK\a
_diffrn_radiation_wavelength 0.71073
_diffrn_reflns_av_R_equivalents 0.1481
_diffrn_reflns_Laue_measured_fraction_full 0.989
_diffrn_reflns_Laue_measured_fraction_max 0.989
_diffrn_reflns_limit_h_max 13
_diffrn_reflns_limit_h_min -14
_diffrn_reflns_limit_k_max 15
_diffrn_reflns_limit_k_min -16
_diffrn_reflns_limit_l_max 16
_diffrn_reflns_limit_l_min -16
_diffrn_reflns_number 7871
_diffrn_reflns_point_group_measured_fraction_full 0.989
_diffrn_reflns_point_group_measured_fraction_max 0.989
_diffrn_reflns_theta_full 25.078
_diffrn_reflns_theta_max 25.078
_diffrn_reflns_theta_min 1.579
_diffrn_standards_decay_% 1
_diffrn_standards_interval_time 120
_diffrn_standards_number 3
_exptl_absorpt_coefficient_mu 1.376
_exptl_absorpt_correction_type none
_exptl_crystal_colour brown
_exptl_crystal_density_diffrn 1.715
_exptl_crystal_description prism
_exptl_crystal_F_000 1080
_exptl_crystal_size_max 0.15
_exptl_crystal_size_mid 0.10
_exptl_crystal_size_min 0.05
_refine_diff_density_max 1.549
_refine_diff_density_min -0.658
_refine_diff_density_rms 0.119
_refine_ls_extinction_method none
_refine_ls_goodness_of_fit_ref 1.001
_refine_ls_hydrogen_treatment mixed
_refine_ls_matrix_type full
_refine_ls_number_parameters 622
_refine_ls_number_reflns 7871
_refine_ls_number_restraints 22
_refine_ls_restrained_S_all 1.001
_refine_ls_R_factor_all 0.0988
_refine_ls_R_factor_gt 0.0682
_refine_ls_shift/su_max 0
_refine_ls_shift/su_mean 0
_refine_ls_structure_factor_coef Fsqd
_refine_ls_weighting_details 'w=1/[\s^2^(Fo^2^)+(0.1238P)^2^+9.8192P] where P=(Fo^2^+2Fc^2^)/3'
_refine_ls_weighting_scheme calc
_refine_ls_wR_factor_ref 0.2154
_reflns_number_gt 5914
_reflns_number_total 7871
_reflns_threshold_expression 'I > 2\s(I)'
_cod_data_source_file d2dt01949c2.cif
_cod_data_source_block l-p331
_cod_original_cell_volume 2057(5)
_cod_database_code 7711457

loop_
_space_group_symop_id
_space_group_symop_operation_xyz
1 x,y,z
2 -x,-y,-z

loop_
_atom_site_label
_atom_site_fract_x
_atom_site_fract_y
_atom_site_fract_z
_atom_site_U_iso_or_equiv
_atom_site_adp_type
_atom_site_calc_flag
_atom_site_occupancy
_atom_site_disorder_assembly
_atom_site_disorder_group
_atom_site_type_symbol
Cu1 0.48887(8) 0.36992(7) 0.37785(7) 0.0380(3) Uani d 1 . . Cu
Cu2 0.14397(9) 0.60768(7) 0.61658(8) 0.0432(3) Uani d 1 . . Cu
Cr1 0.22664(10) 0.29287(9) 0.28862(9) 0.0348(3) Uani d 1 . . Cr
O1 0.0837(4) 0.4016(3) 0.3261(4) 0.0418(13) Uani d 1 . . O
O2 0.2923(4) 0.4112(4) 0.1912(4) 0.0448(13) Uani d 1 . . O
O3 0.0383(5) 0.5744(4) 0.3084(5) 0.0545(15) Uani d 1 . . O
O4 0.2483(6) 0.5838(5) 0.1514(6) 0.073(2) Uani d 1 . . O
O5 0.3674(4) 0.1888(4) 0.2417(5) 0.0480(13) Uani d 1 . . O
O6 0.1751(5) 0.2581(4) 0.1823(4) 0.0490(13) Uani d 1 . . O
O7 0.2330(7) 0.1570(6) 0.0671(6) 0.086(2) Uani d 1 . . O
O8 0.4328(7) 0.0714(6) 0.1410(7) 0.097(3) Uani d 1 . . O
O9 0.2837(4) 0.3143(4) 0.4002(4) 0.0400(12) Uani d 1 . . O
O10 0.1525(5) 0.1876(4) 0.3996(4) 0.0449(13) Uani d 1 . . O
O11 0.2446(5) 0.2751(5) 0.5729(4) 0.0527(14) Uani d 1 . . O
O12 0.1246(6) 0.1270(5) 0.5692(5) 0.0643(17) Uani d 1 . . O
O13 0.1459(5) 0.4983(4) 0.5486(5) 0.0530(15) Uani d 1 . . O
H13A 0.101(8) 0.446(6) 0.559(11) 0.13(5) Uiso d 1 . . H
H13B 0.224(3) 0.458(6) 0.539(10) 0.11(4) Uiso d 1 . . H
O14 0.3894(4) 0.4507(4) 0.4817(4) 0.0427(12) Uani d 1 . . O
O15 0.3717(4) 0.5696(4) 0.5735(4) 0.0399(12) Uani d 1 . . O
O16 0.0595(10) 0.7548(9) 0.1000(8) 0.122(4) Uani d 1 . . O
H16A 0.122(10) 0.696(8) 0.095(8) 0.184 Uiso d 1 . . H
H16B 0.018(12) 0.739(6) 0.172(4) 0.184 Uiso d 1 . . H
O17 0.8312(15) 0.8623(11) 0.2225(9) 0.162(5) Uani d 1 . . O
H17A 0.80(2) 0.851(15) 0.295(3) 0.243 Uiso d 1 . . H
H17B 0.86(2) 0.795(7) 0.207(15) 0.243 Uiso d 1 . . H
O18 0.3623(7) 0.1057(11) 0.8701(9) 0.172(6) Uani d 1 . . O
H18A 0.341(6) 0.168(10) 0.824(14) 0.257 Uiso d 1 . . H
H18B 0.287066 0.08777 0.9063 0.257 Uiso d 1 . . H
O19 0.3733(9) 0.9100(9) 0.0761(10) 0.190(7) Uani d 1 . . O
H19A 0.399(7) 0.954(13) 0.011(9) 0.284 Uiso d 1 . . H
H19B 0.28966 0.937475 0.0951 0.284 Uiso d 1 . . H
O20 0.1071(10) 0.9589(8) 0.0502(8) 0.347(18) Uani d 1 . . O
H20A 0.03686 0.92956 0.079885 0.521 Uiso d 1 . . H
H20B 0.101562 1.01535 -0.00607 0.521 Uiso d 1 . . H
N1 0.4957(6) 0.4862(5) 0.2514(5) 0.0450(15) Uani d 1 . . N
N2 0.5750(5) 0.2916(5) 0.2724(5) 0.0391(14) Uani d 1 . . N
N3 0.5255(5) 0.2286(5) 0.4667(5) 0.0413(14) Uani d 1 . . N
N4 0.1449(6) 0.7250(5) 0.4932(5) 0.0440(15) Uani d 1 . . N
N5 0.1208(6) 0.7211(4) 0.6854(5) 0.0414(15) Uani d 1 . . N
N6 0.1455(6) 0.5276(5) 0.7621(6) 0.0483(17) Uani d 1 . . N
C1 0.4601(8) 0.5882(7) 0.2505(9) 0.062(2) Uani d 1 . . C
H1 0.419544 0.611033 0.312611 0.074 Uiso calc 1 . . H
C2 0.4826(10) 0.6608(8) 0.1589(10) 0.072(3) Uani d 1 . . C
H2 0.457318 0.731323 0.159857 0.086 Uiso calc 1 . . H
C3 0.5411(9) 0.6281(9) 0.0691(9) 0.072(3) Uani d 1 . . C
H3 0.557019 0.676594 0.007847 0.087 Uiso calc 1 . . H
C4 0.5780(7) 0.5236(8) 0.0663(7) 0.060(2) Uani d 1 . . C
H4 0.617445 0.500679 0.004115 0.072 Uiso calc 1 . . H
C5 0.5540(7) 0.4538(7) 0.1601(6) 0.0456(19) Uani d 1 . . C
C6 0.5921(6) 0.3406(7) 0.1712(6) 0.0451(18) Uani d 1 . . C
C7 0.6460(7) 0.2834(8) 0.0928(7) 0.059(2) Uani d 1 . . C
H7 0.660913 0.316025 0.023501 0.071 Uiso calc 1 . . H
C8 0.6765(9) 0.1791(9) 0.1196(9) 0.067(3) Uani d 1 . . C
H8 0.709651 0.140213 0.06733 0.081 Uiso calc 1 . . H
C9 0.6602(8) 0.1283(8) 0.2215(8) 0.061(2) Uani d 1 . . C
H9 0.682815 0.056645 0.238698 0.073 Uiso calc 1 . . H
C10 0.6088(6) 0.1887(6) 0.2970(7) 0.0423(18) Uani d 1 . . C
C11 0.5858(6) 0.1532(5) 0.4113(7) 0.0410(17) Uani d 1 . . C
C12 0.6241(8) 0.0536(6) 0.4601(8) 0.056(2) Uani d 1 . . C
H12 0.665691 0.002295 0.421362 0.068 Uiso calc 1 . . H
C13 0.6003(9) 0.0312(7) 0.5660(9) 0.068(3) Uani d 1 . . C
H13 0.626208 -0.035325 0.599625 0.082 Uiso calc 1 . . H
C14 0.5391(8) 0.1063(8) 0.6213(8) 0.066(3) Uani d 1 . . C
H14 0.522463 0.091385 0.693201 0.08 Uiso calc 1 . . H
C15 0.5013(8) 0.2047(7) 0.5716(7) 0.054(2) Uani d 1 . . C
H15 0.458475 0.255644 0.610391 0.065 Uiso calc 1 . . H
C16 0.1649(8) 0.7164(8) 0.3940(7) 0.059(2) Uani d 1 . . C
H16 0.170668 0.652264 0.378692 0.071 Uiso calc 1 . . H
C17 0.1769(9) 0.8036(9) 0.3138(8) 0.069(3) Uani d 1 . . C
H17 0.192091 0.797079 0.245357 0.083 Uiso calc 1 . . H
C18 0.1661(8) 0.8979(8) 0.3367(8) 0.066(3) Uani d 1 . . C
H18 0.174661 0.956023 0.284023 0.08 Uiso calc 1 . . H
C19 0.1422(7) 0.9066(6) 0.4395(7) 0.052(2) Uani d 1 . . C
H19 0.133916 0.970628 0.45623 0.063 Uiso calc 1 . . H
C20 0.1310(6) 0.8194(6) 0.5162(6) 0.0415(17) Uani d 1 . . C
C21 0.1104(6) 0.8175(5) 0.6264(7) 0.0402(17) Uani d 1 . . C
C22 0.0806(7) 0.9015(6) 0.6760(7) 0.050(2) Uani d 1 . . C
H22 0.073192 0.969075 0.638384 0.06 Uiso calc 1 . . H
C23 0.0624(8) 0.8829(8) 0.7817(8) 0.061(2) Uani d 1 . . C
H23 0.041949 0.938941 0.814961 0.073 Uiso calc 1 . . H
C24 0.0736(7) 0.7836(7) 0.8401(7) 0.052(2) Uani d 1 . . C
H24 0.060035 0.772198 0.91163 0.062 Uiso calc 1 . . H
C25 0.1058(7) 0.7018(6) 0.7880(6) 0.0432(18) Uani d 1 . . C
C26 0.1270(6) 0.5896(6) 0.8302(6) 0.0453(19) Uani d 1 . . C
C27 0.1297(8) 0.5498(8) 0.9340(7) 0.062(3) Uani d 1 . . C
H27 0.116916 0.593196 0.980084 0.075 Uiso calc 1 . . H
C28 0.1523(9) 0.4422(9) 0.9641(10) 0.077(4) Uani d 1 . . C
H28 0.154751 0.412231 1.031817 0.092 Uiso calc 1 . . H
C29 0.1712(8) 0.3803(8) 0.8940(10) 0.072(3) Uani d 1 . . C
H29 0.186403 0.308462 0.914387 0.087 Uiso calc 1 . . H
C30 0.1675(8) 0.4241(7) 0.7940(8) 0.062(3) Uani d 1 . . C
H30 0.180521 0.381282 0.74725 0.074 Uiso calc 1 . . H
C31 0.1053(6) 0.4957(6) 0.2848(6) 0.0405(17) Uani d 1 . . C
C32 0.2250(7) 0.4992(6) 0.2022(6) 0.0445(18) Uani d 1 . . C
C33 0.2483(8) 0.1896(6) 0.1351(6) 0.0474(19) Uani d 1 . . C
C34 0.3604(7) 0.1439(6) 0.1746(7) 0.050(2) Uani d 1 . . C
C35 0.1638(6) 0.1856(5) 0.4882(6) 0.0405(18) Uani d 1 . . C
C36 0.2354(6) 0.2632(5) 0.4916(6) 0.0362(16) Uani d 1 . . C
C37 0.4308(6) 0.5069(5) 0.5162(5) 0.0322(15) Uani d 1 . . C

loop_
_atom_site_aniso_label
_atom_site_aniso_U_11
_atom_site_aniso_U_22
_atom_site_aniso_U_33
_atom_site_aniso_U_12
_atom_site_aniso_U_13
_atom_site_aniso_U_23
Cu1 0.0388(5) 0.0353(5) 0.0396(5) -0.0016(4) -0.0091(4) -0.0143(4)
Cu2 0.0475(6) 0.0315(5) 0.0509(6) -0.0101(4) -0.0103(4) -0.0098(4)
Cr1 0.0285(6) 0.0340(6) 0.0418(7) -0.0060(5) -0.0082(5) -0.0090(5)
O1 0.025(2) 0.025(2) 0.068(4) -0.0060(19) 0.002(2) -0.014(2)
O2 0.033(3) 0.049(3) 0.047(3) -0.011(2) -0.003(2) -0.007(2)
O3 0.049(3) 0.031(3) 0.080(4) -0.009(2) -0.009(3) -0.014(3)
O4 0.062(4) 0.052(4) 0.085(5) -0.020(3) -0.001(4) 0.008(3)
O5 0.036(3) 0.045(3) 0.062(4) 0.005(2) -0.015(3) -0.021(3)
O6 0.047(3) 0.053(3) 0.055(3) -0.005(3) -0.023(3) -0.017(3)
O7 0.099(6) 0.098(6) 0.075(5) 0.005(4) -0.037(4) -0.046(4)
O8 0.081(5) 0.087(5) 0.129(7) 0.034(4) -0.039(5) -0.070(5)
O9 0.039(3) 0.046(3) 0.041(3) -0.018(2) -0.010(2) -0.009(2)
O10 0.043(3) 0.041(3) 0.055(4) -0.016(2) -0.012(3) -0.011(2)
O11 0.059(4) 0.060(4) 0.042(3) -0.019(3) -0.013(3) -0.010(3)
O12 0.076(4) 0.047(3) 0.066(4) -0.029(3) -0.017(3) 0.011(3)
O13 0.030(3) 0.040(3) 0.088(5) -0.005(2) -0.008(3) -0.026(3)
O14 0.026(2) 0.048(3) 0.060(3) -0.007(2) -0.007(2) -0.027(3)
O15 0.028(2) 0.038(3) 0.055(3) -0.003(2) -0.005(2) -0.024(2)
O16 0.130(9) 0.127(9) 0.089(7) -0.009(7) -0.036(6) 0.008(6)
O17 0.189(14) 0.186(13) 0.084(7) -0.035(11) -0.032(9) 0.014(8)
O18 0.162(11) 0.212(15) 0.104(9) 0.031(10) -0.032(8) -0.040(9)
O19 0.34(2) 0.107(9) 0.134(11) -0.073(11) -0.044(12) -0.036(8)
O20 0.41(3) 0.21(2) 0.28(3) -0.048(19) 0.15(2) -0.149(19)
N1 0.043(4) 0.044(4) 0.049(4) -0.010(3) -0.016(3) -0.005(3)
N2 0.037(3) 0.037(3) 0.044(4) -0.008(3) -0.004(3) -0.016(3)
N3 0.032(3) 0.043(3) 0.049(4) -0.006(3) -0.010(3) -0.012(3)
N4 0.039(3) 0.044(4) 0.052(4) -0.013(3) -0.013(3) -0.010(3)
N5 0.040(3) 0.026(3) 0.057(4) -0.006(2) -0.008(3) -0.015(3)
N6 0.037(3) 0.041(4) 0.063(5) -0.005(3) -0.015(3) -0.004(3)
C1 0.063(6) 0.041(5) 0.082(7) -0.009(4) -0.030(5) 0.001(5)
C2 0.070(7) 0.052(6) 0.095(9) -0.014(5) -0.034(6) 0.000(6)
C3 0.057(6) 0.078(7) 0.078(8) -0.033(5) -0.034(6) 0.030(6)
C4 0.038(4) 0.088(7) 0.053(5) -0.025(5) -0.015(4) 0.005(5)
C5 0.037(4) 0.064(5) 0.041(4) -0.016(4) -0.016(3) -0.007(4)
C6 0.028(4) 0.066(5) 0.043(4) -0.012(3) -0.006(3) -0.017(4)
C7 0.040(5) 0.095(7) 0.047(5) -0.012(5) -0.009(4) -0.025(5)
C8 0.054(5) 0.082(7) 0.076(7) -0.006(5) -0.011(5) -0.048(6)
C9 0.043(5) 0.063(6) 0.083(7) -0.003(4) -0.015(5) -0.038(5)
C10 0.029(4) 0.042(4) 0.062(5) -0.008(3) -0.009(3) -0.023(4)
C11 0.029(4) 0.034(4) 0.064(5) -0.006(3) -0.012(3) -0.016(4)
C12 0.046(5) 0.039(4) 0.082(7) -0.007(4) -0.021(5) -0.005(4)
C13 0.055(6) 0.045(5) 0.097(8) -0.012(4) -0.030(6) 0.014(5)
C14 0.056(6) 0.073(7) 0.062(6) -0.016(5) -0.024(5) 0.014(5)
C15 0.050(5) 0.060(5) 0.052(5) -0.006(4) -0.017(4) -0.010(4)
C16 0.054(5) 0.068(6) 0.060(6) -0.009(4) -0.015(4) -0.025(5)
C17 0.068(6) 0.084(7) 0.050(6) -0.010(5) -0.018(5) -0.007(5)
C18 0.049(5) 0.071(7) 0.067(7) -0.012(5) -0.017(5) 0.009(5)
C19 0.045(5) 0.043(4) 0.065(6) -0.013(4) -0.017(4) 0.004(4)
C20 0.033(4) 0.037(4) 0.055(5) -0.008(3) -0.015(3) -0.004(3)
C21 0.026(3) 0.036(4) 0.062(5) -0.006(3) -0.013(3) -0.013(4)
C22 0.047(5) 0.033(4) 0.074(6) -0.004(3) -0.022(4) -0.016(4)
C23 0.054(5) 0.066(6) 0.077(7) -0.010(4) -0.020(5) -0.037(5)
C24 0.044(5) 0.063(5) 0.052(5) -0.012(4) -0.010(4) -0.018(4)
C25 0.036(4) 0.051(5) 0.052(5) -0.012(3) -0.018(4) -0.015(4)
C26 0.029(4) 0.055(5) 0.049(5) -0.011(3) -0.012(3) -0.001(4)
C27 0.043(5) 0.088(7) 0.053(5) -0.022(5) -0.014(4) 0.004(5)
C28 0.049(6) 0.089(8) 0.082(8) -0.026(5) -0.031(5) 0.033(7)
C29 0.053(6) 0.050(5) 0.099(9) -0.015(4) -0.026(6) 0.021(6)
C30 0.050(5) 0.045(5) 0.081(7) -0.010(4) -0.020(5) 0.009(5)
C31 0.034(4) 0.036(4) 0.054(5) -0.009(3) -0.013(3) -0.009(3)
C32 0.041(4) 0.045(4) 0.050(5) -0.019(4) -0.012(4) -0.004(4)
C33 0.058(5) 0.043(4) 0.041(4) -0.008(4) -0.011(4) -0.013(4)
C34 0.049(5) 0.042(4) 0.051(5) 0.001(4) -0.005(4) -0.013(4)
C35 0.031(4) 0.025(3) 0.055(5) -0.002(3) -0.005(3) -0.003(3)
C36 0.031(4) 0.026(3) 0.045(4) -0.004(3) -0.006(3) -0.004(3)
C37 0.032(4) 0.035(4) 0.030(4) -0.009(3) -0.006(3) -0.010(3)

loop_
_atom_type_symbol
_atom_type_description
_atom_type_scat_dispersion_real
_atom_type_scat_dispersion_imag
_atom_type_scat_source
C C 0.0033 0.0016 'International Tables Vol C Tables 4.2.6.8 and 6.1.1.4'
H H 0 0 'International Tables Vol C Tables 4.2.6.8 and 6.1.1.4'
N N 0.0061 0.0033 'International Tables Vol C Tables 4.2.6.8 and 6.1.1.4'
O O 0.0106 0.006 'International Tables Vol C Tables 4.2.6.8 and 6.1.1.4'
Cr Cr 0.3209 0.6236 'International Tables Vol C Tables 4.2.6.8 and 6.1.1.4'
Cu Cu 0.3201 1.2651 'International Tables Vol C Tables 4.2.6.8 and 6.1.1.4'

loop_
_geom_angle_atom_site_label_1
_geom_angle_atom_site_label_2
_geom_angle_atom_site_label_3
_geom_angle
_geom_angle_site_symmetry_1
_geom_angle_site_symmetry_3
_geom_angle_publ_flag
N2 Cu1 O14 175.2(2) . . ?
N2 Cu1 N3 80.2(3) . . ?
O14 Cu1 N3 101.5(3) . . ?
N2 Cu1 N1 80.6(3) . . ?
O14 Cu1 N1 98.1(3) . . ?
N3 Cu1 N1 160.2(3) . . ?
N2 Cu1 O15 108.0(2) . 2_666 ?
O14 Cu1 O15 76.59(19) . 2_666 ?
N3 Cu1 O15 90.5(2) . 2_666 ?
N1 Cu1 O15 90.8(3) . 2_666 ?
N5 Cu2 O13 172.8(3) . . ?
N5 Cu2 N4 81.4(3) . . ?
O13 Cu2 N4 97.3(3) . . ?
N5 Cu2 N6 79.9(3) . . ?
O13 Cu2 N6 101.7(3) . . ?
N4 Cu2 N6 161.0(3) . . ?
O5 Cr1 O10 91.5(3) . . ?
O5 Cr1 O2 94.5(3) . . ?
O10 Cr1 O2 172.2(2) . . ?
O5 Cr1 O6 82.4(2) . . ?
O10 Cr1 O6 93.2(3) . . ?
O2 Cr1 O6 92.6(3) . . ?
O5 Cr1 O1 176.1(3) . . ?
O10 Cr1 O1 91.1(2) . . ?
O2 Cr1 O1 83.2(2) . . ?
O6 Cr1 O1 94.5(3) . . ?
O5 Cr1 O9 93.8(2) . . ?
O10 Cr1 O9 83.3(2) . . ?
O2 Cr1 O9 91.2(2) . . ?
O6 Cr1 O9 174.8(2) . . ?
O1 Cr1 O9 89.4(2) . . ?
C31 O1 Cr1 112.0(4) . . ?
C32 O2 Cr1 113.8(5) . . ?
C34 O5 Cr1 114.4(5) . . ?
C33 O6 Cr1 114.4(5) . . ?
C36 O9 Cr1 112.4(4) . . ?
C35 O10 Cr1 113.8(5) . . ?
Cu2 O13 H13A 138(8) . . ?
Cu2 O13 H13B 105(7) . . ?
H13A O13 H13B 101(4) . . ?
C37 O14 Cu1 121.7(4) . . ?
C37 O15 Cu1 106.4(4) . 2_666 ?
H16A O16 H16B 101(4) . . ?
H17A O17 H17B 104(4) . . ?
H18A O18 H18B 102(4) . . ?
H19A O19 H19B 101(4) . . ?
H20A O20 H20B 113.7(10) . . ?
C1 N1 C5 118.7(8) . . ?
C1 N1 Cu1 127.1(7) . . ?
C5 N1 Cu1 113.8(6) . . ?
C10 N2 C6 120.6(7) . . ?
C10 N2 Cu1 120.3(6) . . ?
C6 N2 Cu1 118.8(5) . . ?
C11 N3 C15 119.0(7) . . ?
C11 N3 Cu1 113.6(5) . . ?
C15 N3 Cu1 127.3(6) . . ?
C16 N4 C20 119.8(7) . . ?
C16 N4 Cu2 126.6(6) . . ?
C20 N4 Cu2 113.5(6) . . ?
C25 N5 C21 123.9(7) . . ?
C25 N5 Cu2 119.4(5) . . ?
C21 N5 Cu2 116.4(6) . . ?
C30 N6 C26 119.1(8) . . ?
C30 N6 Cu2 127.6(7) . . ?
C26 N6 Cu2 113.3(5) . . ?
N1 C1 C2 121.5(10) . . ?
N1 C1 H1 119.3 . . ?
C2 C1 H1 119.3 . . ?
C3 C2 C1 119.4(10) . . ?
C3 C2 H2 120.3 . . ?
C1 C2 H2 120.3 . . ?
C2 C3 C4 121.0(9) . . ?
C2 C3 H3 119.5 . . ?
C4 C3 H3 119.5 . . ?
C3 C4 C5 117.5(10) . . ?
C3 C4 H4 121.2 . . ?
C5 C4 H4 121.2 . . ?
N1 C5 C4 121.9(9) . . ?
N1 C5 C6 113.8(7) . . ?
C4 C5 C6 124.3(8) . . ?
N2 C6 C7 119.8(8) . . ?
N2 C6 C5 112.4(7) . . ?
C7 C6 C5 127.7(8) . . ?
C8 C7 C6 118.5(9) . . ?
C8 C7 H7 120.7 . . ?
C6 C7 H7 120.7 . . ?
C7 C8 C9 122.4(9) . . ?
C7 C8 H8 118.8 . . ?
C9 C8 H8 118.8 . . ?
C8 C9 C10 117.0(9) . . ?
C8 C9 H9 121.5 . . ?
C10 C9 H9 121.5 . . ?
N2 C10 C9 121.6(9) . . ?
N2 C10 C11 111.1(7) . . ?
C9 C10 C11 127.3(8) . . ?
N3 C11 C12 120.9(8) . . ?
N3 C11 C10 114.2(7) . . ?
C12 C11 C10 124.9(8) . . ?
C13 C12 C11 119.4(9) . . ?
C13 C12 H12 120.3 . . ?
C11 C12 H12 120.3 . . ?
C14 C13 C12 119.7(9) . . ?
C14 C13 H13 120.2 . . ?
C12 C13 H13 120.2 . . ?
C13 C14 C15 120.2(10) . . ?
C13 C14 H14 119.9 . . ?
C15 C14 H14 119.9 . . ?
N3 C15 C14 121.0(9) . . ?
N3 C15 H15 119.5 . . ?
C14 C15 H15 119.5 . . ?
N4 C16 C17 120.5(9) . . ?
N4 C16 H16 119.8 . . ?
C17 C16 H16 119.8 . . ?
C18 C17 C16 119.6(10) . . ?
C18 C17 H17 120.2 . . ?
C16 C17 H17 120.2 . . ?
C17 C18 C19 119.5(9) . . ?
C17 C18 H18 120.3 . . ?
C19 C18 H18 120.3 . . ?
C20 C19 C18 119.3(9) . . ?
C20 C19 H19 120.3 . . ?
C18 C19 H19 120.3 . . ?
N4 C20 C19 121.2(8) . . ?
N4 C20 C21 114.1(7) . . ?
C19 C20 C21 124.6(8) . . ?
N5 C21 C22 117.8(8) . . ?
N5 C21 C20 114.3(7) . . ?
C22 C21 C20 128.0(7) . . ?
C23 C22 C21 118.9(8) . . ?
C23 C22 H22 120.6 . . ?
C21 C22 H22 120.6 . . ?
C22 C23 C24 122.2(8) . . ?
C22 C23 H23 118.9 . . ?
C24 C23 H23 118.9 . . ?
C23 C24 C25 117.4(8) . . ?
C23 C24 H24 121.3 . . ?
C25 C24 H24 121.3 . . ?
N5 C25 C24 119.7(8) . . ?
N5 C25 C26 111.6(7) . . ?
C24 C25 C26 128.7(8) . . ?
N6 C26 C27 122.4(8) . . ?
N6 C26 C25 115.3(7) . . ?
C27 C26 C25 122.2(9) . . ?
C28 C27 C26 116.7(11) . . ?
C28 C27 H27 121.6 . . ?
C26 C27 H27 121.6 . . ?
C29 C28 C27 120.2(10) . . ?
C29 C28 H28 119.9 . . ?
C27 C28 H28 119.9 . . ?
C28 C29 C30 120.1(9) . . ?
C28 C29 H29 119.9 . . ?
C30 C29 H29 119.9 . . ?
N6 C30 C29 121.4(11) . . ?
N6 C30 H30 119.3 . . ?
C29 C30 H30 119.3 . . ?
O3 C31 O1 124.3(7) . . ?
O3 C31 C32 121.3(7) . . ?
O1 C31 C32 114.4(6) . . ?
O4 C32 O2 125.2(8) . . ?
O4 C32 C31 119.3(7) . . ?
O2 C32 C31 115.4(6) . . ?
O7 C33 O6 124.6(9) . . ?
O7 C33 C34 121.2(8) . . ?
O6 C33 C34 114.1(7) . . ?
O8 C34 O5 125.5(9) . . ?
O8 C34 C33 120.2(9) . . ?
O5 C34 C33 114.3(7) . . ?
O12 C35 O10 125.7(8) . . ?
O12 C35 C36 118.4(8) . . ?
O10 C35 C36 115.9(6) . . ?
O11 C36 O9 123.8(7) . . ?
O11 C36 C35 122.4(7) . . ?
O9 C36 C35 113.7(7) . . ?
O15 C37 O14 125.8(6) . . ?
O15 C37 C37 118.2(7) . 2_666 ?
O14 C37 C37 116.1(7) . 2_666 ?

loop_
_geom_bond_atom_site_label_1
_geom_bond_atom_site_label_2
_geom_bond_site_symmetry_2
_geom_bond_distance
_geom_bond_publ_flag
Cu1 N2 . 1.899(7) ?
Cu1 O14 . 1.935(6) ?
Cu1 N3 . 2.026(7) ?
Cu1 N1 . 2.032(7) ?
Cu1 O15 2_666 2.398(5) ?
Cu2 N5 . 1.931(7) ?
Cu2 O13 . 1.948(6) ?
Cu2 N4 . 2.016(7) ?
Cu2 N6 . 2.036(8) ?
Cr1 O5 . 1.961(6) ?
Cr1 O10 . 1.967(6) ?
Cr1 O2 . 1.975(6) ?
Cr1 O6 . 1.976(6) ?
Cr1 O1 . 1.987(5) ?
Cr1 O9 . 1.998(6) ?
O1 C31 . 1.317(9) ?
O2 C32 . 1.276(10) ?
O3 C31 . 1.213(9) ?
O4 C32 . 1.234(10) ?
O5 C34 . 1.273(10) ?
O6 C33 . 1.263(10) ?
O7 C33 . 1.222(11) ?
O8 C34 . 1.217(10) ?
O9 C36 . 1.309(9) ?
O10 C35 . 1.272(10) ?
O11 C36 . 1.223(10) ?
O12 C35 . 1.231(10) ?
O13 H13A . 0.952(11) ?
O13 H13B . 0.951(11) ?
O14 C37 . 1.269(8) ?
O15 C37 . 1.241(8) ?
O16 H16A . 0.951(11) ?
O16 H16B . 0.954(11) ?
O17 H17A . 0.950(11) ?
O17 H17B . 0.950(11) ?
O18 H18A . 0.953(11) ?
O18 H18B . 0.950(7) ?
O19 H19A . 0.951(8) ?
O19 H19B . 0.960(9) ?
O20 H20A . 0.959(10) ?
O20 H20B . 0.950(5) ?
N1 C1 . 1.340(11) ?
N1 C5 . 1.358(11) ?
N2 C10 . 1.337(10) ?
N2 C6 . 1.363(10) ?
N3 C11 . 1.352(10) ?
N3 C15 . 1.356(11) ?
N4 C16 . 1.349(12) ?
N4 C20 . 1.358(10) ?
N5 C25 . 1.340(11) ?
N5 C21 . 1.354(10) ?
N6 C30 . 1.345(11) ?
N6 C26 . 1.353(11) ?
C1 C2 . 1.390(14) ?
C1 H1 . 0.93 ?
C2 C3 . 1.344(16) ?
C2 H2 . 0.93 ?
C3 C4 . 1.381(15) ?
C3 H3 . 0.93 ?
C4 C5 . 1.394(12) ?
C4 H4 . 0.93 ?
C5 C6 . 1.470(12) ?
C6 C7 . 1.389(12) ?
C7 C8 . 1.353(14) ?
C7 H7 . 0.93 ?
C8 C9 . 1.380(15) ?
C8 H8 . 0.93 ?
C9 C10 . 1.384(12) ?
C9 H9 . 0.93 ?
C10 C11 . 1.489(12) ?
C11 C12 . 1.383(11) ?
C12 C13 . 1.370(15) ?
C12 H12 . 0.93 ?
C13 C14 . 1.351(15) ?
C13 H13 . 0.93 ?
C14 C15 . 1.373(13) ?
C14 H14 . 0.93 ?
C15 H15 . 0.93 ?
C16 C17 . 1.404(14) ?
C16 H16 . 0.93 ?
C17 C18 . 1.364(15) ?
C17 H17 . 0.93 ?
C18 C19 . 1.391(14) ?
C18 H18 . 0.93 ?
C19 C20 . 1.378(11) ?
C19 H19 . 0.93 ?
C20 C21 . 1.462(12) ?
C21 C22 . 1.393(11) ?
C22 C23 . 1.375(14) ?
C22 H22 . 0.93 ?
C23 C24 . 1.381(13) ?
C23 H23 . 0.93 ?
C24 C25 . 1.385(12) ?
C24 H24 . 0.93 ?
C25 C26 . 1.473(11) ?
C26 C27 . 1.410(13) ?
C27 C28 . 1.393(15) ?
C27 H27 . 0.93 ?
C28 C29 . 1.373(17) ?
C28 H28 . 0.93 ?
C29 C30 . 1.373(15) ?
C29 H29 . 0.93 ?
C30 H30 . 0.93 ?
C31 C32 . 1.536(11) ?
C33 C34 . 1.551(12) ?
C35 C36 . 1.550(10) ?
C37 C37 2_666 1.566(13) ?

loop_
_geom_torsion_atom_site_label_1
_geom_torsion_atom_site_label_2
_geom_torsion_atom_site_label_3
_geom_torsion_atom_site_label_4
_geom_torsion
_geom_torsion_site_symmetry_1
_geom_torsion_site_symmetry_2
_geom_torsion_site_symmetry_3
_geom_torsion_site_symmetry_4
_geom_torsion_publ_flag
N3 Cu1 N2 C10 5.8(6) . . . . ?
N1 Cu1 N2 C10 -179.0(6) . . . . ?
O15 Cu1 N2 C10 93.2(6) 2_666 . . . ?
N3 Cu1 N2 C6 179.9(6) . . . . ?
N1 Cu1 N2 C6 -4.9(5) . . . . ?
O15 Cu1 N2 C6 -92.7(6) 2_666 . . . ?
C5 N1 C1 C2 -0.5(13) . . . . ?
Cu1 N1 C1 C2 172.1(7) . . . . ?
N1 C1 C2 C3 0.1(15) . . . . ?
C1 C2 C3 C4 0.7(15) . . . . ?
C2 C3 C4 C5 -1.0(14) . . . . ?
C1 N1 C5 C4 0.2(12) . . . . ?
Cu1 N1 C5 C4 -173.4(6) . . . . ?
C1 N1 C5 C6 178.0(7) . . . . ?
Cu1 N1 C5 C6 4.4(8) . . . . ?
C3 C4 C5 N1 0.6(12) . . . . ?
C3 C4 C5 C6 -177.0(7) . . . . ?
C10 N2 C6 C7 -0.6(11) . . . . ?
Cu1 N2 C6 C7 -174.7(6) . . . . ?
C10 N2 C6 C5 -177.4(6) . . . . ?
Cu1 N2 C6 C5 8.5(8) . . . . ?
N1 C5 C6 N2 -8.2(9) . . . . ?
C4 C5 C6 N2 169.6(7) . . . . ?
N1 C5 C6 C7 175.3(8) . . . . ?
C4 C5 C6 C7 -6.9(13) . . . . ?
N2 C6 C7 C8 2.4(12) . . . . ?
C5 C6 C7 C8 178.7(8) . . . . ?
C6 C7 C8 C9 -2.7(14) . . . . ?
C7 C8 C9 C10 1.1(14) . . . . ?
C6 N2 C10 C9 -1.1(11) . . . . ?
Cu1 N2 C10 C9 172.9(6) . . . . ?
C6 N2 C10 C11 177.7(6) . . . . ?
Cu1 N2 C10 C11 -8.3(8) . . . . ?
C8 C9 C10 N2 0.8(12) . . . . ?
C8 C9 C10 C11 -177.8(8) . . . . ?
C15 N3 C11 C12 -1.1(11) . . . . ?
Cu1 N3 C11 C12 175.9(6) . . . . ?
C15 N3 C11 C10 -179.1(7) . . . . ?
Cu1 N3 C11 C10 -2.1(8) . . . . ?
N2 C10 C11 N3 6.4(9) . . . . ?
C9 C10 C11 N3 -174.9(8) . . . . ?
N2 C10 C11 C12 -171.6(7) . . . . ?
C9 C10 C11 C12 7.1(12) . . . . ?
N3 C11 C12 C13 0.2(12) . . . . ?
C10 C11 C12 C13 178.0(8) . . . . ?
C11 C12 C13 C14 0.5(14) . . . . ?
C12 C13 C14 C15 -0.3(15) . . . . ?
C11 N3 C15 C14 1.4(12) . . . . ?
Cu1 N3 C15 C14 -175.2(6) . . . . ?
C13 C14 C15 N3 -0.7(14) . . . . ?
C20 N4 C16 C17 3.0(13) . . . . ?
Cu2 N4 C16 C17 -172.4(7) . . . . ?
N4 C16 C17 C18 -1.2(15) . . . . ?
C16 C17 C18 C19 -0.6(15) . . . . ?
C17 C18 C19 C20 0.6(14) . . . . ?
C16 N4 C20 C19 -3.0(11) . . . . ?
Cu2 N4 C20 C19 173.0(6) . . . . ?
C16 N4 C20 C21 -179.8(7) . . . . ?
Cu2 N4 C20 C21 -3.9(8) . . . . ?
C18 C19 C20 N4 1.2(12) . . . . ?
C18 C19 C20 C21 177.7(8) . . . . ?
C25 N5 C21 C22 -0.9(11) . . . . ?
Cu2 N5 C21 C22 173.1(5) . . . . ?
C25 N5 C21 C20 179.8(7) . . . . ?
Cu2 N5 C21 C20 -6.2(8) . . . . ?
N4 C20 C21 N5 6.5(9) . . . . ?
C19 C20 C21 N5 -170.2(7) . . . . ?
N4 C20 C21 C22 -172.6(7) . . . . ?
C19 C20 C21 C22 10.7(12) . . . . ?
N5 C21 C22 C23 -0.5(11) . . . . ?
C20 C21 C22 C23 178.6(8) . . . . ?
C21 C22 C23 C24 0.5(13) . . . . ?
C22 C23 C24 C25 0.8(13) . . . . ?
C21 N5 C25 C24 2.3(11) . . . . ?
Cu2 N5 C25 C24 -171.5(6) . . . . ?
C21 N5 C25 C26 -177.9(6) . . . . ?
Cu2 N5 C25 C26 8.3(8) . . . . ?
C23 C24 C25 N5 -2.2(12) . . . . ?
C23 C24 C25 C26 178.1(8) . . . . ?
C30 N6 C26 C27 -0.1(11) . . . . ?
Cu2 N6 C26 C27 -177.2(6) . . . . ?
C30 N6 C26 C25 178.9(7) . . . . ?
Cu2 N6 C26 C25 1.8(8) . . . . ?
N5 C25 C26 N6 -6.3(9) . . . . ?
C24 C25 C26 N6 173.4(8) . . . . ?
N5 C25 C26 C27 172.8(7) . . . . ?
C24 C25 C26 C27 -7.5(13) . . . . ?
N6 C26 C27 C28 -0.1(12) . . . . ?
C25 C26 C27 C28 -179.1(7) . . . . ?
C26 C27 C28 C29 0.2(13) . . . . ?
C27 C28 C29 C30 -0.1(15) . . . . ?
C26 N6 C30 C29 0.2(12) . . . . ?
Cu2 N6 C30 C29 176.9(7) . . . . ?
C28 C29 C30 N6 -0.1(15) . . . . ?
Cr1 O1 C31 O3 -168.4(7) . . . . ?
Cr1 O1 C31 C32 11.4(8) . . . . ?
Cr1 O2 C32 O4 178.7(7) . . . . ?
Cr1 O2 C32 C31 -2.4(9) . . . . ?
O3 C31 C32 O4 -7.5(13) . . . . ?
O1 C31 C32 O4 172.7(8) . . . . ?
O3 C31 C32 O2 173.6(8) . . . . ?
O1 C31 C32 O2 -6.3(10) . . . . ?
Cr1 O6 C33 O7 179.7(8) . . . . ?
Cr1 O6 C33 C34 2.7(9) . . . . ?
Cr1 O5 C34 O8 -173.8(9) . . . . ?
Cr1 O5 C34 C33 6.6(9) . . . . ?
O7 C33 C34 O8 -3.0(14) . . . . ?
O6 C33 C34 O8 174.0(9) . . . . ?
O7 C33 C34 O5 176.6(9) . . . . ?
O6 C33 C34 O5 -6.3(11) . . . . ?
Cr1 O10 C35 O12 179.6(6) . . . . ?
Cr1 O10 C35 C36 -1.5(8) . . . . ?
Cr1 O9 C36 O11 -170.0(6) . . . . ?
Cr1 O9 C36 C35 9.7(7) . . . . ?
O12 C35 C36 O11 -7.1(11) . . . . ?
O10 C35 C36 O11 174.0(7) . . . . ?
O12 C35 C36 O9 173.2(7) . . . . ?
O10 C35 C36 O9 -5.7(9) . . . . ?
Cu1 O15 C37 O14 173.3(6) 2_666 . . . ?
Cu1 O15 C37 C37 -5.8(9) 2_666 . . 2_666 ?
Cu1 O14 C37 O15 171.4(6) . . . . ?
Cu1 O14 C37 C37 -9.6(10) . . . 2_666 ?
